data_4335853
loop_
_publ_author_name
'Yoshiaki Shuku'
'Rie Suizu'
'Alex Domingo'
'Carmen J. Calzado'
'Vincent Robert'
'Kunio Awaga'

_publ_contact_author_address
;Research Centre for Material Science
Nagoya University
Furo-cho
Chikusa
Nagoya
Japan
464-8602
;
_publ_contact_author_email awaga@mbox.chem.nagoya-u.ac.jp
_publ_contact_author_fax (+81)52-789-2484
_publ_contact_author_name 'Professor Kunio Awaga'
_publ_contact_author_phone (+81)52-789-2487
_publ_section_title
;
 Multidimensional Network Structures and Versatile Magnetic Properties of
 Intermolecular Compounds of a Radical-Anion Ligand,
 [1,2,5]Thiadiazolo[3,4-f][1,10]phenanthroline 1,1-Dioxide
;
_journal_name_full 'Inorganic Chemistry'
_journal_page_first 9921
_journal_page_last 9930
_journal_paper_doi 10.1021/ic401078z
_journal_volume 52
_journal_year 2013
_chemical_formula_moiety 'C30 H18 N8 O6 S2 '
_chemical_formula_sum 'C30 H18 N8 O6 S2'
_chemical_formula_weight 650.64
_space_group_IT_number 14
_symmetry_cell_setting monoclinic
_symmetry_Int_Tables_number 14
_symmetry_space_group_name_Hall '-P 2yn'
_symmetry_space_group_name_H-M 'P 1 21/n 1'
_cell_angle_alpha 90.0000
_cell_angle_beta 113.829(2)
_cell_angle_gamma 90.0000
_cell_formula_units_Z 2
_cell_length_a 9.8566(17)
_cell_length_b 15.671(3)
_cell_length_c 9.8185(17)
_cell_measurement_reflns_used 4079
_cell_measurement_temperature 173.1
_cell_measurement_theta_max 27.5
_cell_measurement_theta_min 3.4
_cell_volume 1387.3(4)
_computing_cell_refinement CrystalClear
_computing_data_collection CrystalClear
_computing_data_reduction CrystalStructure
_computing_publication_material 'CrystalStructure 3.8'
_computing_structure_refinement SHELXL
_computing_structure_solution SIR92
_diffrn_detector_area_resol_mean 7.31
_diffrn_measured_fraction_theta_full 0.985
_diffrn_measured_fraction_theta_max 0.985
_diffrn_measurement_device_type 'Rigaku Saturn'
_diffrn_measurement_method \w
_diffrn_radiation_type 'Mo K\a'
_diffrn_radiation_wavelength 0.71070
_diffrn_reflns_av_R_equivalents 0.039
_diffrn_reflns_limit_h_max 12
_diffrn_reflns_limit_h_min -12
_diffrn_reflns_limit_k_max 19
_diffrn_reflns_limit_k_min -20
_diffrn_reflns_limit_l_max 12
_diffrn_reflns_limit_l_min -12
_diffrn_reflns_number 10951
_diffrn_reflns_theta_full 27.50
_diffrn_reflns_theta_max 27.50
_exptl_absorpt_coefficient_mu 0.255
_exptl_absorpt_correction_T_max 0.982
_exptl_absorpt_correction_T_min 0.909
_exptl_absorpt_correction_type multi-scan
_exptl_absorpt_process_details 'Jacobson, R. (1998) Private communication'
_exptl_crystal_colour black
_exptl_crystal_density_diffrn 1.557
_exptl_crystal_description prism
_exptl_crystal_F_000 668.00
_exptl_crystal_size_max 0.12
_exptl_crystal_size_mid 0.09
_exptl_crystal_size_min 0.07
_refine_diff_density_max 0.36
_refine_diff_density_min -0.52
_refine_ls_extinction_method none
_refine_ls_goodness_of_fit_ref 1.060
_refine_ls_hydrogen_treatment refall
_refine_ls_number_parameters 213
_refine_ls_number_reflns 3136
_refine_ls_R_factor_gt 0.0397
_refine_ls_shift/su_max 0.0000
_refine_ls_structure_factor_coef Fsqd
_refine_ls_weighting_details 'w = 1/[\s^2^(Fo^2^)+(0.0553P)^2^+0.7912P] where P=(Fo^2^+2Fc^2^)/3'
_refine_ls_weighting_scheme calc
_refine_ls_wR_factor_ref 0.1083
_reflns_number_gt 2864
_reflns_number_total 3136
_reflns_threshold_expression F^2^>2.0\s(F^2^)
_cod_data_source_file ic401078z_si_002_09.cif
_cod_data_source_block '__(tdapO2)2HQ'
_cod_original_formula_sum 'C30 H18 N8 O6 S2 '
_cod_database_code 4335853

loop_
_symmetry_equiv_pos_site_id
_symmetry_equiv_pos_as_xyz
1 +X,+Y,+Z
2 1/2-X,1/2+Y,1/2-Z
3 -X,-Y,-Z
4 1/2+X,1/2-Y,1/2+Z

loop_
_atom_site_label
_atom_site_type_symbol
_atom_site_fract_x
_atom_site_fract_y
_atom_site_fract_z
_atom_site_U_iso_or_equiv
_atom_site_adp_type
_atom_site_occupancy
_atom_site_symmetry_multiplicity
_atom_site_calc_flag
_atom_site_refinement_flags
S(1) S 0.39023(4) 0.25291(2) -0.00375(4) 0.01849(13) Uani 1.00 1 d .
O(1) O 0.25931(13) 0.27821(8) -0.12781(13) 0.0243(2) Uani 1.00 1 d .
O(2) O 0.46680(14) 0.17911(8) -0.01876(15) 0.0304(3) Uani 1.00 1 d .
O(3) O 0.70086(14) 0.52239(9) 0.82783(16) 0.0324(3) Uani 1.00 1 d .
N(1) N 0.72277(15) 0.48085(9) 0.52559(16) 0.0216(3) Uani 1.00 1 d .
N(2) N 0.51056(15) 0.33545(9) 0.05231(15) 0.0198(2) Uani 1.00 1 d .
N(3) N 0.35200(16) 0.24283(9) 0.14789(15) 0.0206(3) Uani 1.00 1 d .
N(4) N 0.55374(15) 0.38614(9) 0.62221(15) 0.0209(3) Uani 1.00 1 d .
C(1) C 0.63076(17) 0.42565(10) 0.42743(17) 0.0169(3) Uani 1.00 1 d .
C(2) C 0.80907(19) 0.52871(11) 0.4813(2) 0.0257(3) Uani 1.00 1 d .
C(3) C 0.8078(2) 0.52571(11) 0.3390(2) 0.0268(3) Uani 1.00 1 d .
C(4) C 0.71297(19) 0.46940(11) 0.2370(2) 0.0233(3) Uani 1.00 1 d .
C(5) C 0.62289(17) 0.41756(10) 0.28170(17) 0.0175(3) Uani 1.00 1 d .
C(6) C 0.52431(17) 0.35382(10) 0.18494(17) 0.0173(3) Uani 1.00 1 d .
C(7) C 0.43100(17) 0.29944(10) 0.24086(17) 0.0173(3) Uani 1.00 1 d .
C(8) C 0.43928(17) 0.31143(10) 0.39052(17) 0.0186(3) Uani 1.00 1 d .
C(9) C 0.3551(2) 0.26280(11) 0.4470(2) 0.0252(3) Uani 1.00 1 d .
C(10) C 0.3721(2) 0.27657(13) 0.5913(2) 0.0308(4) Uani 1.00 1 d .
C(11) C 0.4723(2) 0.33851(12) 0.67397(19) 0.0263(3) Uani 1.00 1 d .
C(12) C 0.53758(16) 0.37273(10) 0.48135(17) 0.0168(3) Uani 1.00 1 d .
C(13) C 0.84996(18) 0.51051(11) 0.91023(18) 0.0204(3) Uani 1.00 1 d .
C(14) C 0.93060(19) 0.44691(11) 0.87871(18) 0.0219(3) Uani 1.00 1 d .
C(15) C 1.08016(19) 0.43646(11) 0.96833(19) 0.0234(3) Uani 1.00 1 d .
H(1) H 0.8757 0.5673 0.5512 0.031 Uiso 1.00 1 c R
H(2) H 0.8710 0.5618 0.3127 0.032 Uiso 1.00 1 c R
H(3) H 0.7089 0.4659 0.1389 0.028 Uiso 1.00 1 c R
H(4) H 0.2874 0.2211 0.3869 0.030 Uiso 1.00 1 c R
H(5) H 0.3168 0.2445 0.6334 0.037 Uiso 1.00 1 c R
H(6) H 0.4837 0.3477 0.7737 0.032 Uiso 1.00 1 c R
H(7) H 0.8834 0.4104 0.7956 0.026 Uiso 1.00 1 c R
H(8) H 1.1350 0.3927 0.9464 0.028 Uiso 1.00 1 c R
H(9) H 0.673(2) 0.4921(17) 0.757(3) 0.049(7) Uiso 1.00 1 c .

loop_
_atom_site_aniso_label
_atom_site_aniso_U_11
_atom_site_aniso_U_22
_atom_site_aniso_U_33
_atom_site_aniso_U_12
_atom_site_aniso_U_13
_atom_site_aniso_U_23
S(1) 0.0205(2) 0.0188(2) 0.0161(2) 0.00056(14) 0.00730(17) -0.00252(14)
O(1) 0.0256(6) 0.0276(6) 0.0167(5) 0.0022(4) 0.0056(5) -0.0029(4)
O(2) 0.0312(7) 0.0272(6) 0.0307(7) 0.0065(5) 0.0102(5) -0.0078(5)
O(3) 0.0195(6) 0.0402(7) 0.0267(7) 0.0084(5) -0.0019(5) -0.0138(6)
N(1) 0.0198(6) 0.0222(6) 0.0195(6) -0.0022(5) 0.0046(5) -0.0014(5)
N(2) 0.0212(6) 0.0219(6) 0.0179(6) -0.0028(5) 0.0095(5) -0.0021(5)
N(3) 0.0245(7) 0.0218(6) 0.0162(6) -0.0045(5) 0.0089(5) -0.0015(5)
N(4) 0.0190(6) 0.0280(7) 0.0146(6) 0.0012(5) 0.0056(5) -0.0009(5)
C(1) 0.0141(6) 0.0182(7) 0.0159(7) 0.0016(5) 0.0034(6) 0.0002(5)
C(2) 0.0215(8) 0.0250(8) 0.0251(8) -0.0065(6) 0.0038(7) -0.0028(6)
C(3) 0.0257(8) 0.0262(8) 0.0293(9) -0.0079(6) 0.0118(7) 0.0001(7)
C(4) 0.0242(8) 0.0249(8) 0.0227(8) -0.0034(6) 0.0115(7) 0.0000(6)
C(5) 0.0163(7) 0.0191(7) 0.0168(7) -0.0001(5) 0.0063(6) 0.0007(5)
C(6) 0.0174(7) 0.0190(7) 0.0167(7) 0.0022(5) 0.0080(6) 0.0016(5)
C(7) 0.0168(7) 0.0184(7) 0.0169(7) -0.0005(5) 0.0069(6) 0.0005(5)
C(8) 0.0189(7) 0.0217(7) 0.0155(7) 0.0000(6) 0.0072(6) 0.0014(6)
C(9) 0.0270(8) 0.0276(8) 0.0228(8) -0.0079(6) 0.0119(7) -0.0020(6)
C(10) 0.0351(10) 0.0383(10) 0.0255(9) -0.0074(8) 0.0190(8) 0.0008(7)
C(11) 0.0276(8) 0.0369(9) 0.0167(7) -0.0010(7) 0.0116(7) 0.0000(6)
C(12) 0.0148(7) 0.0202(7) 0.0139(7) 0.0030(5) 0.0041(5) 0.0010(5)
C(13) 0.0169(7) 0.0238(7) 0.0166(7) 0.0031(6) 0.0026(6) -0.0016(6)
C(14) 0.0229(8) 0.0208(7) 0.0175(7) 0.0012(6) 0.0035(6) -0.0056(6)
C(15) 0.0232(8) 0.0243(8) 0.0193(7) 0.0081(6) 0.0049(6) -0.0052(6)

loop_
_atom_type_symbol
_atom_type_description
_atom_type_scat_dispersion_real
_atom_type_scat_dispersion_imag
_atom_type_scat_source
C C 0.003 0.002
;
International Tables for Crystallography
(1992, Vol. C, Tables 4.2.6.8 and 6.1.1.4)
;
H H 0.000 0.000
;
International Tables for Crystallography
(1992, Vol. C, Table 6.1.1.4)
;
N N 0.006 0.003
;
International Tables for Crystallography
(1992, Vol. C, Tables 4.2.6.8 and 6.1.1.4)
;
O O 0.011 0.006
;
International Tables for Crystallography
(1992, Vol. C, Tables 4.2.6.8 and 6.1.1.4)
;
S S 0.125 0.123
;
International Tables for Crystallography
(1992, Vol. C, Tables 4.2.6.8 and 6.1.1.4)
;

loop_
_geom_angle_atom_site_label_1
_geom_angle_atom_site_label_2
_geom_angle_atom_site_label_3
_geom_angle
_geom_angle_publ_flag
_geom_angle_site_symmetry_1
_geom_angle_site_symmetry_3
O(1) S(1) O(2) 118.21(7) yes . .
O(1) S(1) N(2) 109.82(6) yes . .
O(1) S(1) N(3) 109.42(8) yes . .
O(2) S(1) N(2) 108.94(7) yes . .
O(2) S(1) N(3) 109.47(8) yes . .
N(2) S(1) N(3) 99.33(7) yes . .
C(1) N(1) C(2) 117.72(16) yes . .
S(1) N(2) C(6) 105.91(12) yes . .
S(1) N(3) C(7) 105.98(13) yes . .
C(11) N(4) C(12) 117.65(13) yes . .
N(1) C(1) C(5) 122.22(16) yes . .
N(1) C(1) C(12) 116.15(15) yes . .
C(5) C(1) C(12) 121.63(13) yes . .
N(1) C(2) C(3) 124.06(15) yes . .
C(2) C(3) C(4) 118.61(19) yes . .
C(3) C(4) C(5) 118.34(18) yes . .
C(1) C(5) C(4) 119.04(13) yes . .
C(1) C(5) C(6) 118.41(16) yes . .
C(4) C(5) C(6) 122.52(16) yes . .
N(2) C(6) C(5) 125.92(17) yes . .
N(2) C(6) C(7) 114.28(13) yes . .
C(5) C(6) C(7) 119.75(15) yes . .
N(3) C(7) C(6) 114.48(15) yes . .
N(3) C(7) C(8) 125.36(16) yes . .
C(6) C(7) C(8) 120.12(12) yes . .
C(7) C(8) C(9) 122.16(13) yes . .
C(7) C(8) C(12) 118.39(16) yes . .
C(9) C(8) C(12) 119.43(16) yes . .
C(8) C(9) C(10) 118.61(15) yes . .
C(9) C(10) C(11) 118.3(2) yes . .
N(4) C(11) C(10) 124.19(18) yes . .
N(4) C(12) C(1) 116.53(12) yes . .
N(4) C(12) C(8) 121.81(16) yes . .
C(1) C(12) C(8) 121.66(15) yes . .
O(3) C(13) C(14) 122.65(14) yes . .
O(3) C(13) C(15) 117.81(16) yes . 3_767
C(14) C(13) C(15) 119.51(14) yes . 3_767
C(13) C(14) C(15) 120.10(14) yes . .
C(13) C(15) C(14) 120.39(17) yes 3_767 .
C(13) O(3) H(9) 110(2) no . .
N(1) C(2) H(1) 118.0 no . .
C(3) C(2) H(1) 118.0 no . .
C(2) C(3) H(2) 120.7 no . .
C(4) C(3) H(2) 120.7 no . .
C(3) C(4) H(3) 120.8 no . .
C(5) C(4) H(3) 120.8 no . .
C(8) C(9) H(4) 120.7 no . .
C(10) C(9) H(4) 120.7 no . .
C(9) C(10) H(5) 120.8 no . .
C(11) C(10) H(5) 120.8 no . .
N(4) C(11) H(6) 117.9 no . .
C(10) C(11) H(6) 117.9 no . .
C(13) C(14) H(7) 119.9 no . .
C(15) C(14) H(7) 120.0 no . .
C(13) C(15) H(8) 119.8 no 3_767 .
C(14) C(15) H(8) 119.8 no . .

loop_
_geom_bond_atom_site_label_1
_geom_bond_atom_site_label_2
_geom_bond_distance
_geom_bond_publ_flag
_geom_bond_site_symmetry_2
S(1) O(1) 1.4269(10) yes .
S(1) O(2) 1.4208(14) yes .
S(1) N(2) 1.6897(14) yes .
S(1) N(3) 1.6843(17) yes .
O(3) C(13) 1.3741(19) yes .
N(1) C(1) 1.3392(19) yes .
N(1) C(2) 1.332(2) yes .
N(2) C(6) 1.286(2) yes .
N(3) C(7) 1.2854(19) yes .
N(4) C(11) 1.338(2) yes .
N(4) C(12) 1.343(2) yes .
C(1) C(5) 1.407(2) yes .
C(1) C(12) 1.485(2) yes .
C(2) C(3) 1.394(3) yes .
C(3) C(4) 1.378(2) yes .
C(4) C(5) 1.398(2) yes .
C(5) C(6) 1.449(2) yes .
C(6) C(7) 1.510(2) yes .
C(7) C(8) 1.451(2) yes .
C(8) C(9) 1.396(2) yes .
C(8) C(12) 1.400(2) yes .
C(9) C(10) 1.375(2) yes .
C(10) C(11) 1.389(2) yes .
C(13) C(14) 1.386(2) yes .
C(13) C(15) 1.387(2) yes 3_767
C(14) C(15) 1.388(2) yes .
O(3) H(9) 0.80(2) no .
C(2) H(1) 0.950 no .
C(3) H(2) 0.950 no .
C(4) H(3) 0.950 no .
C(9) H(4) 0.950 no .
C(10) H(5) 0.950 no .
C(11) H(6) 0.950 no .
C(14) H(7) 0.950 no .
C(15) H(8) 0.950 no .

loop_
_geom_contact_atom_site_label_1
_geom_contact_atom_site_label_2
_geom_contact_distance
_geom_contact_site_symmetry_2
O(1) N(2) 3.5813(16) 4_454
O(1) C(1) 3.558(2) 4_454
O(1) C(5) 3.3232(19) 4_454
O(1) C(6) 3.0960(18) 4_454
O(1) C(7) 3.2006(19) 4_454
O(1) C(8) 3.523(2) 4_454
O(1) C(10) 3.365(2) 1_554
O(1) C(11) 3.520(2) 1_554
O(1) C(15) 3.392(2) 1_454
O(2) C(1) 3.540(2) 4_454
O(2) C(2) 3.149(2) 2_645
O(2) C(3) 3.265(2) 2_645
O(2) C(3) 3.597(2) 4_454
O(2) C(4) 3.5465(19) 4_454
O(2) C(5) 3.5011(18) 4_454
O(3) N(1) 3.130(2) .
O(3) N(2) 3.560(2) 3_666
O(3) N(4) 2.8934(18) .
O(3) C(1) 3.3180(17) 3_666
O(3) C(5) 3.074(2) 3_666
O(3) C(6) 2.912(2) 3_666
O(3) C(7) 3.038(2) 3_666
O(3) C(8) 3.300(2) 3_666
O(3) C(11) 3.593(2) .
O(3) C(12) 3.4169(18) 3_666
N(1) O(3) 3.130(2) .
N(1) N(4) 3.2684(18) 3_666
N(1) C(11) 3.536(2) 3_666
N(1) C(12) 3.422(2) 3_666
N(1) C(13) 3.496(2) .
N(1) C(14) 3.2804(19) .
N(2) O(1) 3.5813(16) 4_555
N(2) O(3) 3.560(2) 3_666
N(2) C(11) 3.579(2) 1_554
N(3) N(4) 3.492(2) 4_454
N(3) C(1) 3.5493(19) 4_454
N(3) C(12) 3.3857(19) 4_454
N(4) O(3) 2.8934(18) .
N(4) N(1) 3.2684(18) 3_666
N(4) N(3) 3.492(2) 4_555
N(4) C(1) 3.395(2) 3_666
N(4) C(2) 3.559(2) 3_666
C(1) O(1) 3.558(2) 4_555
C(1) O(2) 3.540(2) 4_555
C(1) O(3) 3.3180(17) 3_666
C(1) N(3) 3.5493(19) 4_555
C(1) N(4) 3.395(2) 3_666
C(2) O(2) 3.149(2) 2_655
C(2) N(4) 3.559(2) 3_666
C(2) C(3) 3.566(2) 3_766
C(2) C(10) 3.461(2) 3_666
C(2) C(11) 3.306(2) 3_666
C(3) O(2) 3.265(2) 2_655
C(3) O(2) 3.597(2) 4_555
C(3) C(2) 3.566(2) 3_766
C(3) C(11) 3.447(2) 3_666
C(4) O(2) 3.5465(19) 4_555
C(5) O(1) 3.3232(19) 4_555
C(5) O(2) 3.5011(18) 4_555
C(5) O(3) 3.074(2) 3_666
C(6) O(1) 3.0960(18) 4_555
C(6) O(3) 2.912(2) 3_666
C(7) O(1) 3.2006(19) 4_555
C(7) O(3) 3.038(2) 3_666
C(8) O(1) 3.523(2) 4_555
C(8) O(3) 3.300(2) 3_666
C(9) C(14) 3.494(2) 4_454
C(10) O(1) 3.365(2) 1_556
C(10) C(2) 3.461(2) 3_666
C(11) O(1) 3.520(2) 1_556
C(11) O(3) 3.593(2) .
C(11) N(1) 3.536(2) 3_666
C(11) N(2) 3.579(2) 1_556
C(11) C(2) 3.306(2) 3_666
C(11) C(3) 3.447(2) 3_666
C(12) O(3) 3.4169(18) 3_666
C(12) N(1) 3.422(2) 3_666
C(12) N(3) 3.3857(19) 4_555
C(13) N(1) 3.496(2) .
C(14) N(1) 3.2804(19) .
C(14) C(9) 3.494(2) 4_555
C(15) O(1) 3.392(2) 1_656
S(1) H(5) 3.339 1_554
S(1) H(6) 3.075 1_554
S(1) H(8) 3.221 1_454
O(1) H(2) 3.058 3_665
O(1) H(5) 2.678 1_554
O(1) H(6) 2.956 1_554
O(1) H(8) 2.444 1_454
O(2) H(1) 2.446 2_645
O(2) H(2) 2.723 2_645
O(2) H(5) 3.290 1_554
O(2) H(5) 3.377 4_554
O(2) H(6) 3.381 1_554
O(3) H(3) 3.150 1_556
O(3) H(6) 3.383 .
N(1) H(7) 2.714 .
N(1) H(9) 2.51(3) .
N(2) H(5) 3.062 4_554
N(2) H(6) 2.647 1_554
N(2) H(8) 3.533 1_454
N(3) H(7) 2.757 4_454
N(3) H(8) 3.254 1_454
N(4) H(4) 3.169 4_555
N(4) H(7) 3.022 .
N(4) H(9) 2.15(2) .
C(1) H(7) 3.472 .
C(1) H(9) 3.26(3) .
C(1) H(9) 3.09(2) 3_666
C(2) H(1) 3.581 3_766
C(2) H(2) 3.300 3_766
C(2) H(6) 3.537 3_666
C(2) H(7) 3.416 .
C(2) H(9) 3.51(3) .
C(3) H(1) 3.210 3_766
C(3) H(6) 3.294 3_666
C(3) H(8) 3.328 3_766
C(4) H(6) 3.439 3_666
C(4) H(8) 3.512 3_766
C(5) H(9) 3.13(3) 3_666
C(6) H(5) 3.482 4_554
C(6) H(9) 3.29(3) 3_666
C(7) H(7) 3.395 4_454
C(7) H(8) 3.492 1_454
C(7) H(9) 3.43(2) 3_666
C(8) H(7) 3.583 4_454
C(8) H(9) 3.39(2) 3_666
C(9) H(1) 3.507 3_666
C(9) H(7) 3.160 4_454
C(10) H(1) 3.339 3_666
C(11) H(1) 3.564 3_666
C(11) H(4) 3.105 4_555
C(11) H(9) 3.01(2) .
C(12) H(9) 3.11(2) .
C(12) H(9) 3.22(2) 3_666
C(13) H(3) 3.160 1_556
C(14) H(1) 3.576 .
C(14) H(2) 3.217 3_766
C(14) H(4) 3.003 4_555
C(15) H(2) 2.987 3_766
C(15) H(3) 3.089 3_766
H(1) O(2) 2.446 2_655
H(1) C(2) 3.581 3_766
H(1) C(3) 3.210 3_766
H(1) C(9) 3.507 3_666
H(1) C(10) 3.339 3_666
H(1) C(11) 3.564 3_666
H(1) C(14) 3.576 .
H(1) H(2) 3.069 3_766
H(1) H(5) 3.578 3_666
H(1) H(7) 3.415 .
H(1) H(9) 3.563 .
H(2) O(1) 3.058 3_665
H(2) O(2) 2.723 2_655
H(2) C(2) 3.300 3_766
H(2) C(14) 3.217 3_766
H(2) C(15) 2.987 3_766
H(2) H(1) 3.069 3_766
H(2) H(6) 3.544 3_666
H(2) H(7) 3.044 3_766
H(2) H(8) 2.620 3_766
H(3) O(3) 3.150 1_554
H(3) C(13) 3.160 1_554
H(3) C(15) 3.089 3_766
H(3) H(5) 3.471 4_554
H(3) H(8) 3.003 3_766
H(4) N(4) 3.169 4_454
H(4) C(11) 3.105 4_454
H(4) C(14) 3.003 4_454
H(4) H(6) 2.944 4_454
H(4) H(7) 2.575 4_454
H(4) H(9) 3.591 4_454
H(5) S(1) 3.339 1_556
H(5) O(1) 2.678 1_556
H(5) O(2) 3.290 1_556
H(5) O(2) 3.377 4_455
H(5) N(2) 3.062 4_455
H(5) C(6) 3.482 4_455
H(5) H(1) 3.578 3_666
H(5) H(3) 3.471 4_455
H(6) S(1) 3.075 1_556
H(6) O(1) 2.956 1_556
H(6) O(2) 3.381 1_556
H(6) O(3) 3.383 .
H(6) N(2) 2.647 1_556
H(6) C(2) 3.537 3_666
H(6) C(3) 3.294 3_666
H(6) C(4) 3.439 3_666
H(6) H(2) 3.544 3_666
H(6) H(4) 2.944 4_555
H(6) H(9) 2.982 .
H(7) N(1) 2.714 .
H(7) N(3) 2.757 4_555
H(7) N(4) 3.022 .
H(7) C(1) 3.472 .
H(7) C(2) 3.416 .
H(7) C(7) 3.395 4_555
H(7) C(8) 3.583 4_555
H(7) C(9) 3.160 4_555
H(7) H(1) 3.415 .
H(7) H(2) 3.044 3_766
H(7) H(4) 2.575 4_555
H(8) S(1) 3.221 1_656
H(8) O(1) 2.444 1_656
H(8) N(2) 3.533 1_656
H(8) N(3) 3.254 1_656
H(8) C(3) 3.328 3_766
H(8) C(4) 3.512 3_766
H(8) C(7) 3.492 1_656
H(8) H(2) 2.620 3_766
H(8) H(3) 3.003 3_766
H(9) N(1) 2.51(3) .
H(9) N(4) 2.15(2) .
H(9) C(1) 3.26(3) .
H(9) C(1) 3.09(2) 3_666
H(9) C(2) 3.51(3) .
H(9) C(5) 3.13(2) 3_666
H(9) C(6) 3.29(3) 3_666
H(9) C(7) 3.43(2) 3_666
H(9) C(8) 3.39(2) 3_666
H(9) C(11) 3.01(2) .
H(9) C(12) 3.11(2) .
H(9) C(12) 3.22(2) 3_666
H(9) H(1) 3.563 .
H(9) H(4) 3.591 4_555
H(9) H(6) 2.982 .

loop_
_geom_torsion_atom_site_label_1
_geom_torsion_atom_site_label_2
_geom_torsion_atom_site_label_3
_geom_torsion_atom_site_label_4
_geom_torsion
_geom_torsion_site_symmetry_1
_geom_torsion_site_symmetry_3
_geom_torsion_site_symmetry_4
O(1) S(1) N(2) C(6) 116.11(11) . . .
O(1) S(1) N(3) C(7) -116.35(11) . . .
O(2) S(1) N(2) C(6) -112.98(12) . . .
O(2) S(1) N(3) C(7) 112.64(11) . . .
N(2) S(1) N(3) C(7) -1.37(12) . . .
N(3) S(1) N(2) C(6) 1.44(11) . . .
C(1) N(1) C(2) C(3) 1.0(2) . . .
C(2) N(1) C(1) C(5) -0.3(2) . . .
C(2) N(1) C(1) C(12) 179.33(14) . . .
S(1) N(2) C(6) C(5) 176.31(12) . . .
S(1) N(2) C(6) C(7) -1.09(15) . . .
S(1) N(3) C(7) C(6) 0.91(16) . . .
S(1) N(3) C(7) C(8) -176.86(12) . . .
C(11) N(4) C(12) C(1) -179.21(14) . . .
C(11) N(4) C(12) C(8) 0.1(2) . . .
C(12) N(4) C(11) C(10) -0.2(2) . . .
N(1) C(1) C(5) C(4) -0.6(2) . . .
N(1) C(1) C(5) C(6) 177.62(14) . . .
N(1) C(1) C(12) N(4) 0.7(2) . . .
N(1) C(1) C(12) C(8) -178.63(14) . . .
C(5) C(1) C(12) N(4) -179.68(14) . . .
C(5) C(1) C(12) C(8) 1.0(2) . . .
C(12) C(1) C(5) C(4) 179.74(14) . . .
C(12) C(1) C(5) C(6) -2.0(2) . . .
N(1) C(2) C(3) C(4) -0.7(2) . . .
C(2) C(3) C(4) C(5) -0.3(2) . . .
C(3) C(4) C(5) C(1) 0.9(2) . . .
C(3) C(4) C(5) C(6) -177.27(15) . . .
C(1) C(5) C(6) N(2) -176.01(15) . . .
C(1) C(5) C(6) C(7) 1.3(2) . . .
C(4) C(5) C(6) N(2) 2.2(2) . . .
C(4) C(5) C(6) C(7) 179.47(14) . . .
N(2) C(6) C(7) N(3) 0.1(2) . . .
N(2) C(6) C(7) C(8) 178.02(13) . . .
C(5) C(6) C(7) N(3) -177.45(14) . . .
C(5) C(6) C(7) C(8) 0.4(2) . . .
N(3) C(7) C(8) C(9) -2.4(2) . . .
N(3) C(7) C(8) C(12) 176.21(15) . . .
C(6) C(7) C(8) C(9) 179.92(14) . . .
C(6) C(7) C(8) C(12) -1.4(2) . . .
C(7) C(8) C(9) C(10) 178.33(16) . . .
C(7) C(8) C(12) N(4) -178.52(14) . . .
C(7) C(8) C(12) C(1) 0.8(2) . . .
C(9) C(8) C(12) N(4) 0.2(2) . . .
C(9) C(8) C(12) C(1) 179.44(14) . . .
C(12) C(8) C(9) C(10) -0.3(2) . . .
C(8) C(9) C(10) C(11) 0.2(2) . . .
C(9) C(10) C(11) N(4) 0.1(2) . . .
O(3) C(13) C(14) C(15) -178.23(18) . . .
O(3) C(13) C(15) C(14) 178.32(17) . 3_767 3_767
C(14) C(13) C(15) C(14) -0.1(2) . 3_767 3_767
C(15) C(13) C(14) C(15) 0.1(2) 3_767 . .
C(13) C(14) C(15) C(13) -0.1(2) . . 3_767
